data_8104382
loop_
_publ_author_name
'Baez-Doelle, C.'
'Stachel, D.'
'Fuess, H.'
'Svoboda, I.'

_publ_section_title
;
 Crystal structure of zinc ultraphosphate
;
_journal_name_full 'Zeitschrift fuer Kristallographie (149,1979-)'
_journal_page_first 282
_journal_page_last 283
_journal_volume 203
_journal_year 1993
_chemical_formula_sum 'O11 P4 Zn'
_chemical_name_systematic 'Zn P4 O11'
_space_group_IT_number 14
_symmetry_space_group_name_Hall '-P 2ybc'
_symmetry_space_group_name_H-M 'P 1 21/c 1'
_cell_angle_alpha 90
_cell_angle_beta 110.11
_cell_angle_gamma 90
_cell_formula_units_Z 4
_cell_length_a 5.302
_cell_length_b 22.244
_cell_length_c 7.407
_cell_volume 820.307
_citation_journal_id_ASTM ZEKRDZ
_cod_data_source_file Baez-Doelle_ZEKRDZ_1993_1507.cif
_cod_data_source_block O11P4Zn1
_cod_original_cell_volume 820.3069
_cod_original_formula_sum 'O11 P4 Zn1'
_cod_database_code 8104382

loop_
_symmetry_equiv_pos_as_xyz
x,y,z
-x,y+1/2,-z+1/2
-x,-y,-z
x,-y-1/2,z-1/2

loop_
_atom_site_label
_atom_site_type_symbol
_atom_site_fract_x
_atom_site_fract_y
_atom_site_fract_z
_atom_site_occupancy
_atom_site_U_iso_or_equiv
O3 O-2 0.76941 0.54531 0.01823 1 0.0
P2 P+5 0.69487 0.57205 0.1874 1 0.0
O4 O-2 0.447 0.53713 0.20253 1 0.0
P3 P+5 0.32189 0.67836 0.05439 1 0.0
O6 O-2 0.57292 0.6358 0.11654 1 0.0
O8 O-2 0.46132 0.73348 -0.0002 1 0.0
O5 O-2 0.93049 0.57545 0.36089 1 0.0
Zn1 Zn+2 1.005 0.38619 0.3702 1 0.0
O7 O-2 0.08701 0.65489 -0.09384 1 0.0
O10 O-2 0.18373 0.81688 0.05003 1 0.0
O11 O-2 0.64573 0.83708 0.02114 1 0.0
P4 P+5 0.394 0.80431 -0.03149 1 0.0
P1 P+5 0.402 0.465 0.20779 1 0.0
O9 O-2 0.25549 0.69383 0.23715 1 0.0
O2 O-2 0.66066 0.43506 0.2492 1 0.0
O1 O-2 0.21814 0.45533 0.31369 1 0.0
